data_4301185
loop_
_publ_author_name
'Junfeng Wang'
'Yingming Yao'
'Yong Zhang'
'Qi Shen'

_publ_section_title
;
Bridged Bis(amidinate) Ytterbium Alkoxide and Phenoxide: Syntheses,
Structures, and Their High Activity for Controlled Polymerization
of l-Lactide and \e-Caprolactone
;
_journal_name_full 'Inorganic Chemistry'
_journal_page_first 744
_journal_page_last 751
_journal_paper_doi 10.1021/ic801189j
_journal_volume 48
_journal_year 2009
_chemical_formula_moiety 'C39 H61 N4 O3 Si2 Yb'
_chemical_formula_sum 'C39 H61 N4 O3 Si2 Yb'
_chemical_formula_weight 863.14
_chemical_name_systematic
; 
 ? 
;
_space_group_IT_number 14
_symmetry_cell_setting monoclinic
_symmetry_Int_Tables_number 14
_symmetry_space_group_name_Hall '-P 2ybc'
_symmetry_space_group_name_H-M 'P 1 21/c 1'
_atom_sites_solution_hydrogens geom
_atom_sites_solution_primary direct
_atom_sites_solution_secondary difmap
_audit_creation_method SHELXL-97
_cell_angle_alpha 90.00
_cell_angle_beta 106.648(2)
_cell_angle_gamma 90.00
_cell_formula_units_Z 4
_cell_length_a 24.764(2)
_cell_length_b 8.7551(6)
_cell_length_c 20.0979(16)
_cell_measurement_reflns_used 12089
_cell_measurement_temperature 213(2)
_cell_measurement_theta_max 25.3
_cell_measurement_theta_min 3.0
_cell_volume 4174.8(6)
_computing_cell_refinement CrystalClear
_computing_data_collection CrystalClear
_computing_data_reduction CrystalStructure
_computing_structure_refinement 'SHELXL-97 (Sheldrick, 1997)'
_computing_structure_solution 'SHELXS-97 (Sheldrick, 1990)'
_diffrn_ambient_temperature 213(2)
_diffrn_detector_area_resol_mean 7.31
_diffrn_measured_fraction_theta_full 0.998
_diffrn_measured_fraction_theta_max 0.998
_diffrn_measurement_device_type 'Rigaku Mercury'
_diffrn_measurement_method \w
_diffrn_radiation_monochromator graphite
_diffrn_radiation_source 'fine-focus sealed tube'
_diffrn_radiation_type MoK\a
_diffrn_radiation_wavelength 0.71070
_diffrn_reflns_av_R_equivalents 0.0431
_diffrn_reflns_av_sigmaI/netI 0.0340
_diffrn_reflns_limit_h_max 29
_diffrn_reflns_limit_h_min -29
_diffrn_reflns_limit_k_max 10
_diffrn_reflns_limit_k_min -10
_diffrn_reflns_limit_l_max 24
_diffrn_reflns_limit_l_min -24
_diffrn_reflns_number 39562
_diffrn_reflns_theta_full 25.35
_diffrn_reflns_theta_max 25.35
_diffrn_reflns_theta_min 3.08
_exptl_absorpt_coefficient_mu 2.336
_exptl_absorpt_correction_T_max 0.496
_exptl_absorpt_correction_T_min 0.342
_exptl_absorpt_correction_type multi-scan
_exptl_absorpt_process_details 'Jacobson, R. (1998) Private communication'
_exptl_crystal_colour colorless
_exptl_crystal_density_diffrn 1.373
_exptl_crystal_density_method 'not measured'
_exptl_crystal_description block
_exptl_crystal_F_000 1780
_exptl_crystal_size_max 0.50
_exptl_crystal_size_mid 0.30
_exptl_crystal_size_min 0.30
_refine_diff_density_max 1.582
_refine_diff_density_min -0.765
_refine_diff_density_rms 0.089
_refine_ls_extinction_method none
_refine_ls_goodness_of_fit_ref 1.165
_refine_ls_hydrogen_treatment constr
_refine_ls_matrix_type full
_refine_ls_number_parameters 455
_refine_ls_number_reflns 7645
_refine_ls_number_restraints 4
_refine_ls_restrained_S_all 1.204
_refine_ls_R_factor_all 0.0583
_refine_ls_R_factor_gt 0.0431
_refine_ls_shift/su_max 0.000
_refine_ls_shift/su_mean 0.000
_refine_ls_structure_factor_coef Fsqd
_refine_ls_weighting_details 'calc w=1/[\s^2^(Fo^2^)+(0.0222P)^2^+11.7518P] where P=(Fo^2^+2Fc^2^)/3'
_refine_ls_weighting_scheme calc
_refine_ls_wR_factor_gt 0.0798
_refine_ls_wR_factor_ref 0.0853
_reflns_number_gt 6197
_reflns_number_total 7645
_reflns_threshold_expression >2sigma(I)
_cod_data_source_file ic801189j_si_001_1.cif
_cod_data_source_block complex1
_cod_original_cell_volume 4174.7(6)
_cod_original_sg_symbol_H-M 'P 21/c'
_cod_database_code 4301185

loop_
_symmetry_equiv_pos_as_xyz
'x, y, z'
'-x, y+1/2, -z+1/2'
'-x, -y, -z'
'x, -y-1/2, z-1/2'

loop_
_atom_site_label
_atom_site_type_symbol
_atom_site_fract_x
_atom_site_fract_y
_atom_site_fract_z
_atom_site_U_iso_or_equiv
_atom_site_adp_type
_atom_site_occupancy
_atom_site_symmetry_multiplicity
_atom_site_calc_flag
_atom_site_refinement_flags
_atom_site_disorder_assembly
_atom_site_disorder_group
Yb1 Yb 0.245865(8) 0.25395(3) 0.223221(10) 0.02234(7) Uani 1 1 d . . .
Si1 Si 0.40101(6) 0.10780(17) 0.22798(8) 0.0304(3) Uani 1 1 d . . .
Si2 Si 0.10088(7) 0.0832(2) 0.24316(10) 0.0450(4) Uani 1 1 d . . .
O1 O 0.27275(14) 0.4029(4) 0.30649(17) 0.0292(8) Uani 1 1 d . . .
O2 O 0.23195(18) -0.0027(4) 0.1766(2) 0.0449(10) Uani 1 1 d . . .
O3 O 0.26990(14) 0.0590(4) 0.31045(18) 0.0291(8) Uani 1 1 d . . .
N1 N 0.33816(18) 0.2077(5) 0.2010(2) 0.0322(11) Uani 1 1 d . . .
N2 N 0.2724(3) 0.3595(9) 0.1336(3) 0.094(3) Uani 1 1 d . . .
N3 N 0.14600(17) 0.2031(5) 0.2164(2) 0.0310(10) Uani 1 1 d . . .
N4 N 0.1714(2) 0.3949(8) 0.1574(3) 0.072(2) Uani 1 1 d . . .
C1 C 0.3230(2) 0.3007(8) 0.1468(3) 0.0455(16) Uani 1 1 d . . .
C2 C 0.1310(2) 0.3012(8) 0.1641(3) 0.0468(16) Uani 1 1 d . . .
C3 C 0.2527(3) 0.4706(13) 0.0778(5) 0.122(5) Uani 1 1 d D . .
H3A H 0.2689 0.5707 0.0939 0.147 Uiso 1 1 calc R . .
H3B H 0.2661 0.4405 0.0383 0.147 Uiso 1 1 calc R . .
C4 C 0.1918(4) 0.4834(15) 0.0549(5) 0.145(6) Uani 1 1 d D . .
H4A H 0.1824 0.5641 0.0197 0.174 Uiso 1 1 calc R . .
H4B H 0.1771 0.3876 0.0314 0.174 Uiso 1 1 calc R . .
C5 C 0.1609(3) 0.5146(10) 0.1040(4) 0.075(2) Uani 1 1 d D . .
H5A H 0.1205 0.5192 0.0798 0.090 Uiso 1 1 calc R . .
H5B H 0.1724 0.6139 0.1260 0.090 Uiso 1 1 calc R . .
C6 C 0.3608(2) 0.3390(7) 0.1020(3) 0.0344(13) Uani 1 1 d . . .
C7 C 0.3887(3) 0.4777(7) 0.1093(3) 0.0478(16) Uani 1 1 d . . .
H7 H 0.3835 0.5492 0.1418 0.057 Uiso 1 1 calc R . .
C8 C 0.4241(3) 0.5122(8) 0.0697(3) 0.0520(17) Uani 1 1 d . . .
H8 H 0.4437 0.6055 0.0761 0.062 Uiso 1 1 calc R . .
C9 C 0.4306(3) 0.4098(9) 0.0208(3) 0.0544(19) Uani 1 1 d . . .
H9 H 0.4549 0.4327 -0.0062 0.065 Uiso 1 1 calc R . .
C10 C 0.4017(3) 0.2741(8) 0.0113(3) 0.0480(16) Uani 1 1 d . . .
H10 H 0.4057 0.2052 -0.0229 0.058 Uiso 1 1 calc R . .
C11 C 0.3666(2) 0.2379(7) 0.0516(3) 0.0387(13) Uani 1 1 d . . .
H11 H 0.3468 0.1449 0.0448 0.046 Uiso 1 1 calc R . .
C12 C 0.0724(2) 0.3094(9) 0.1153(3) 0.0503(18) Uani 1 1 d . . .
C13 C 0.0542(4) 0.2049(10) 0.0655(4) 0.085(3) Uani 1 1 d . . .
H13 H 0.0790 0.1274 0.0606 0.102 Uiso 1 1 calc R . .
C14 C 0.0000(5) 0.2068(13) 0.0209(6) 0.142(6) Uani 1 1 d D . .
H14 H -0.0120 0.1329 -0.0142 0.171 Uiso 1 1 calc R . .
C15 C -0.0359(4) 0.3202(16) 0.0296(7) 0.134(6) Uani 1 1 d D . .
H15 H -0.0734 0.3200 0.0015 0.160 Uiso 1 1 calc R . .
C16 C -0.0185(4) 0.4338(15) 0.0782(6) 0.109(4) Uani 1 1 d D . .
H16 H -0.0429 0.5130 0.0825 0.131 Uiso 1 1 calc R . .
C17 C 0.0364(3) 0.4271(10) 0.1206(4) 0.071(2) Uani 1 1 d . . .
H17 H 0.0497 0.5043 0.1537 0.085 Uiso 1 1 calc R . .
C18 C 0.4004(3) -0.0658(7) 0.1738(3) 0.0465(16) Uani 1 1 d . . .
H18A H 0.3664 -0.1242 0.1702 0.070 Uiso 1 1 calc R . .
H18B H 0.4332 -0.1282 0.1952 0.070 Uiso 1 1 calc R . .
H18C H 0.4014 -0.0352 0.1277 0.070 Uiso 1 1 calc R . .
C19 C 0.4114(3) 0.0476(7) 0.3192(3) 0.0458(16) Uani 1 1 d . . .
H19A H 0.4146 0.1372 0.3484 0.069 Uiso 1 1 calc R . .
H19B H 0.4457 -0.0126 0.3347 0.069 Uiso 1 1 calc R . .
H19C H 0.3795 -0.0134 0.3222 0.069 Uiso 1 1 calc R . .
C20 C 0.4653(2) 0.2184(7) 0.2278(4) 0.0514(17) Uani 1 1 d . . .
H20A H 0.4679 0.2260 0.1807 0.077 Uiso 1 1 calc R . .
H20B H 0.4984 0.1668 0.2567 0.077 Uiso 1 1 calc R . .
H20C H 0.4630 0.3200 0.2461 0.077 Uiso 1 1 calc R . .
C21 C 0.0871(4) -0.0983(9) 0.1919(4) 0.085(3) Uani 1 1 d . . .
H21A H 0.0640 -0.0767 0.1450 0.127 Uiso 1 1 calc R . .
H21B H 0.0675 -0.1697 0.2137 0.127 Uiso 1 1 calc R . .
H21C H 0.1226 -0.1426 0.1903 0.127 Uiso 1 1 calc R . .
C22 C 0.0309(3) 0.1686(11) 0.2405(6) 0.104(4) Uani 1 1 d . . .
H22A H 0.0367 0.2664 0.2643 0.156 Uiso 1 1 calc R . .
H22B H 0.0110 0.1005 0.2634 0.156 Uiso 1 1 calc R . .
H22C H 0.0089 0.1833 0.1926 0.156 Uiso 1 1 calc R . .
C23 C 0.1344(3) 0.0346(8) 0.3362(4) 0.0584(19) Uani 1 1 d . . .
H23A H 0.1705 -0.0142 0.3410 0.088 Uiso 1 1 calc R . .
H23B H 0.1101 -0.0344 0.3522 0.088 Uiso 1 1 calc R . .
H23C H 0.1401 0.1273 0.3638 0.088 Uiso 1 1 calc R . .
C24 C 0.2850(2) 0.4978(6) 0.3606(3) 0.0284(12) Uani 1 1 d . . .
C25 C 0.2415(3) 0.5399(6) 0.3913(3) 0.0350(13) Uani 1 1 d . . .
C26 C 0.2553(3) 0.6415(7) 0.4465(3) 0.0417(15) Uani 1 1 d . . .
H26 H 0.2270 0.6726 0.4663 0.050 Uiso 1 1 calc R . .
C27 C 0.3091(3) 0.6986(7) 0.4734(3) 0.0486(17) Uani 1 1 d . . .
H27 H 0.3173 0.7662 0.5113 0.058 Uiso 1 1 calc R . .
C28 C 0.3505(3) 0.6548(6) 0.4438(3) 0.0418(15) Uani 1 1 d . . .
H28 H 0.3871 0.6947 0.4619 0.050 Uiso 1 1 calc R . .
C29 C 0.3402(2) 0.5536(6) 0.3882(3) 0.0329(13) Uani 1 1 d . . .
C30 C 0.1827(2) 0.4774(7) 0.3617(3) 0.0376(14) Uani 1 1 d . . .
H30 H 0.1862 0.3772 0.3405 0.045 Uiso 1 1 calc R . .
C31 C 0.1483(3) 0.5798(8) 0.3045(4) 0.0564(18) Uani 1 1 d . . .
H31A H 0.1454 0.6807 0.3232 0.085 Uiso 1 1 calc R . .
H31B H 0.1108 0.5371 0.2858 0.085 Uiso 1 1 calc R . .
H31C H 0.1665 0.5872 0.2679 0.085 Uiso 1 1 calc R . .
C32 C 0.1518(3) 0.4507(10) 0.4160(4) 0.073(2) Uani 1 1 d . . .
H32A H 0.1482 0.5468 0.4384 0.109 Uiso 1 1 calc R . .
H32B H 0.1730 0.3790 0.4505 0.109 Uiso 1 1 calc R . .
H32C H 0.1147 0.4094 0.3939 0.109 Uiso 1 1 calc R . .
C33 C 0.3847(2) 0.5090(6) 0.3545(3) 0.0362(13) Uani 1 1 d . . .
H33 H 0.3803 0.3983 0.3443 0.043 Uiso 1 1 calc R . .
C34 C 0.3765(3) 0.5910(7) 0.2856(3) 0.0428(14) Uani 1 1 d . . .
H34A H 0.3386 0.5732 0.2561 0.064 Uiso 1 1 calc R . .
H34B H 0.4034 0.5523 0.2629 0.064 Uiso 1 1 calc R . .
H34C H 0.3824 0.6997 0.2938 0.064 Uiso 1 1 calc R . .
C35 C 0.4457(3) 0.5348(9) 0.3994(4) 0.0596(19) Uani 1 1 d . . .
H35A H 0.4539 0.6433 0.4026 0.089 Uiso 1 1 calc R . .
H35B H 0.4714 0.4833 0.3784 0.089 Uiso 1 1 calc R . .
H35C H 0.4503 0.4939 0.4455 0.089 Uiso 1 1 calc R . .
C36 C 0.2569(3) -0.1212(7) 0.2196(3) 0.0572(19) Uani 1 1 d . . .
H36A H 0.2947 -0.1375 0.2148 0.069 Uiso 1 1 calc R . .
H36B H 0.2350 -0.2143 0.2038 0.069 Uiso 1 1 calc R . .
C37 C 0.2616(3) -0.0995(6) 0.2922(3) 0.0448(15) Uani 1 1 d . . .
H37A H 0.2273 -0.1362 0.3019 0.054 Uiso 1 1 calc R . .
H37B H 0.2935 -0.1591 0.3204 0.054 Uiso 1 1 calc R . .
C38 C 0.2228(3) -0.0279(8) 0.1046(3) 0.0539(18) Uani 1 1 d . . .
H38A H 0.2583 -0.0537 0.0959 0.081 Uiso 1 1 calc R . .
H38B H 0.2076 0.0641 0.0792 0.081 Uiso 1 1 calc R . .
H38C H 0.1963 -0.1112 0.0894 0.081 Uiso 1 1 calc R . .
C39 C 0.2882(3) 0.0826(7) 0.3843(3) 0.0432(15) Uani 1 1 d . . .
H39A H 0.2609 0.0386 0.4050 0.065 Uiso 1 1 calc R . .
H39B H 0.2916 0.1912 0.3941 0.065 Uiso 1 1 calc R . .
H39C H 0.3245 0.0337 0.4037 0.065 Uiso 1 1 calc R . .

loop_
_atom_site_aniso_label
_atom_site_aniso_U_11
_atom_site_aniso_U_22
_atom_site_aniso_U_33
_atom_site_aniso_U_23
_atom_site_aniso_U_13
_atom_site_aniso_U_12
Yb1 0.02423(12) 0.02205(11) 0.01996(11) 0.00104(10) 0.00506(8) 0.00112(10)
Si1 0.0247(7) 0.0297(8) 0.0354(9) 0.0030(7) 0.0062(6) 0.0058(6)
Si2 0.0277(8) 0.0436(10) 0.0664(12) 0.0173(9) 0.0181(8) 0.0009(7)
O1 0.034(2) 0.0291(19) 0.0241(19) -0.0069(16) 0.0078(16) -0.0051(16)
O2 0.070(3) 0.030(2) 0.032(2) -0.0072(18) 0.011(2) 0.001(2)
O3 0.034(2) 0.0259(19) 0.024(2) 0.0034(15) 0.0026(16) -0.0006(16)
N1 0.027(2) 0.040(3) 0.032(3) 0.009(2) 0.011(2) 0.012(2)
N2 0.065(4) 0.160(7) 0.078(5) 0.093(5) 0.054(4) 0.080(5)
N3 0.024(2) 0.032(2) 0.036(3) 0.006(2) 0.007(2) 0.0002(18)
N4 0.034(3) 0.100(5) 0.076(4) 0.057(4) 0.007(3) 0.002(3)
C1 0.040(3) 0.066(4) 0.036(3) 0.022(3) 0.020(3) 0.022(3)
C2 0.024(3) 0.072(5) 0.043(4) 0.013(3) 0.006(3) -0.001(3)
C3 0.082(6) 0.206(12) 0.105(7) 0.121(8) 0.070(6) 0.095(7)
C4 0.123(9) 0.228(14) 0.105(8) 0.122(9) 0.068(7) 0.112(9)
C5 0.054(4) 0.087(6) 0.078(6) 0.039(5) 0.010(4) 0.014(4)
C6 0.027(3) 0.052(4) 0.026(3) 0.014(3) 0.009(2) 0.009(3)
C7 0.063(4) 0.046(4) 0.035(4) 0.004(3) 0.015(3) 0.009(3)
C8 0.049(4) 0.060(4) 0.041(4) 0.011(3) 0.004(3) -0.017(3)
C9 0.038(3) 0.090(6) 0.040(4) 0.014(4) 0.018(3) 0.003(4)
C10 0.045(3) 0.069(5) 0.034(3) -0.007(3) 0.017(3) 0.009(4)
C11 0.034(3) 0.048(3) 0.035(3) 0.006(3) 0.011(2) 0.001(3)
C12 0.026(3) 0.077(5) 0.043(4) 0.021(3) 0.003(3) -0.002(3)
C13 0.072(5) 0.074(6) 0.078(6) 0.016(5) -0.027(5) -0.003(4)
C14 0.119(9) 0.104(9) 0.134(10) 0.025(8) -0.077(8) -0.032(8)
C15 0.053(6) 0.152(13) 0.163(13) 0.091(11) -0.022(7) -0.008(7)
C16 0.042(5) 0.163(12) 0.132(10) 0.094(9) 0.042(6) 0.041(6)
C17 0.044(4) 0.105(7) 0.069(5) 0.033(5) 0.024(4) 0.022(4)
C18 0.049(4) 0.037(3) 0.050(4) 0.007(3) 0.009(3) 0.014(3)
C19 0.044(4) 0.050(4) 0.039(4) 0.008(3) 0.006(3) 0.012(3)
C20 0.021(3) 0.046(4) 0.079(5) 0.007(3) 0.003(3) -0.001(3)
C21 0.090(6) 0.060(5) 0.084(6) 0.012(5) -0.008(5) -0.037(5)
C22 0.051(5) 0.112(7) 0.172(10) 0.081(7) 0.071(6) 0.029(5)
C23 0.069(5) 0.053(4) 0.065(5) 0.014(4) 0.038(4) -0.001(4)
C24 0.042(3) 0.017(2) 0.023(3) 0.003(2) 0.005(2) 0.000(2)
C25 0.055(4) 0.026(3) 0.024(3) 0.005(2) 0.013(3) 0.002(3)
C26 0.064(4) 0.035(3) 0.031(3) -0.002(3) 0.021(3) 0.004(3)
C27 0.079(5) 0.034(3) 0.029(3) -0.010(3) 0.010(3) -0.007(3)
C28 0.055(4) 0.032(3) 0.030(3) -0.004(3) 0.000(3) -0.010(3)
C29 0.041(3) 0.023(3) 0.030(3) 0.002(2) 0.003(3) -0.003(2)
C30 0.047(3) 0.031(3) 0.042(4) -0.004(3) 0.024(3) 0.001(3)
C31 0.047(4) 0.050(4) 0.068(5) 0.002(4) 0.009(3) 0.004(3)
C32 0.076(5) 0.092(6) 0.062(5) -0.007(4) 0.041(4) -0.019(5)
C33 0.033(3) 0.028(3) 0.041(3) 0.004(3) 0.000(3) -0.003(2)
C34 0.049(4) 0.037(3) 0.044(4) 0.000(3) 0.016(3) 0.001(3)
C35 0.048(4) 0.067(5) 0.057(5) 0.008(4) 0.004(3) -0.008(4)
C36 0.088(5) 0.023(3) 0.052(4) -0.001(3) 0.007(4) 0.000(3)
C37 0.066(4) 0.024(3) 0.046(4) 0.001(3) 0.019(3) -0.003(3)
C38 0.078(5) 0.048(4) 0.031(4) -0.007(3) 0.008(3) 0.002(4)
C39 0.056(4) 0.043(4) 0.026(3) 0.004(3) 0.006(3) 0.000(3)

loop_
_atom_type_symbol
_atom_type_description
_atom_type_scat_dispersion_real
_atom_type_scat_dispersion_imag
_atom_type_scat_source
C C 0.0033 0.0016 'International Tables Vol C Tables 4.2.6.8 and 6.1.1.4'
H H 0.0000 0.0000 'International Tables Vol C Tables 4.2.6.8 and 6.1.1.4'
N N 0.0061 0.0033 'International Tables Vol C Tables 4.2.6.8 and 6.1.1.4'
O O 0.0106 0.0060 'International Tables Vol C Tables 4.2.6.8 and 6.1.1.4'
Si Si 0.0817 0.0704 'International Tables Vol C Tables 4.2.6.8 and 6.1.1.4'
Yb Yb -0.3850 5.5486 'International Tables Vol C Tables 4.2.6.8 and 6.1.1.4'

loop_
_geom_angle_atom_site_label_1
_geom_angle_atom_site_label_2
_geom_angle_atom_site_label_3
_geom_angle
_geom_angle_site_symmetry_1
_geom_angle_site_symmetry_3
_geom_angle_publ_flag
O1 Yb1 N2 106.5(3) . . ?
O1 Yb1 N4 98.4(2) . . ?
N2 Yb1 N4 72.12(19) . . ?
O1 Yb1 O3 84.40(12) . . ?
N2 Yb1 O3 142.96(16) . . ?
N4 Yb1 O3 142.60(16) . . ?
O1 Yb1 O2 150.75(14) . . ?
N2 Yb1 O2 96.4(2) . . ?
N4 Yb1 O2 105.9(2) . . ?
O3 Yb1 O2 66.41(12) . . ?
O1 Yb1 N3 104.02(14) . . ?
N2 Yb1 N3 122.53(19) . . ?
N4 Yb1 N3 56.01(17) . . ?
O3 Yb1 N3 86.99(13) . . ?
O2 Yb1 N3 77.44(14) . . ?
O1 Yb1 N1 98.54(14) . . ?
N2 Yb1 N1 55.66(16) . . ?
N4 Yb1 N1 127.70(17) . . ?
O3 Yb1 N1 88.11(13) . . ?
O2 Yb1 N1 79.36(15) . . ?
N3 Yb1 N1 156.31(15) . . ?
O1 Yb1 C2 107.68(17) . . ?
N2 Yb1 C2 95.35(19) . . ?
N4 Yb1 C2 28.37(19) . . ?
O3 Yb1 C2 115.33(15) . . ?
O2 Yb1 C2 87.59(18) . . ?
N3 Yb1 C2 28.45(16) . . ?
N1 Yb1 C2 145.90(16) . . ?
O1 Yb1 C1 103.80(17) . . ?
N2 Yb1 C1 27.46(17) . . ?
N4 Yb1 C1 99.56(18) . . ?
O3 Yb1 C1 116.07(14) . . ?
O2 Yb1 C1 88.14(17) . . ?
N3 Yb1 C1 145.27(17) . . ?
N1 Yb1 C1 28.21(15) . . ?
C2 Yb1 C1 121.20(17) . . ?
N1 Si1 C19 108.2(2) . . ?
N1 Si1 C20 115.4(3) . . ?
C19 Si1 C20 105.8(3) . . ?
N1 Si1 C18 111.8(3) . . ?
C19 Si1 C18 108.7(3) . . ?
C20 Si1 C18 106.6(3) . . ?
N3 Si2 C23 108.0(3) . . ?
N3 Si2 C21 112.1(3) . . ?
C23 Si2 C21 108.5(3) . . ?
N3 Si2 C22 115.1(3) . . ?
C23 Si2 C22 105.2(4) . . ?
C21 Si2 C22 107.6(5) . . ?
C24 O1 Yb1 174.5(3) . . ?
C36 O2 C38 115.8(5) . . ?
C36 O2 Yb1 117.9(3) . . ?
C38 O2 Yb1 120.2(4) . . ?
C37 O3 C39 112.5(4) . . ?
C37 O3 Yb1 120.9(3) . . ?
C39 O3 Yb1 126.3(3) . . ?
C1 N1 Si1 125.8(4) . . ?
C1 N1 Yb1 89.4(3) . . ?
Si1 N1 Yb1 144.7(2) . . ?
C1 N2 C3 120.5(5) . . ?
C1 N2 Yb1 99.0(4) . . ?
C3 N2 Yb1 140.1(4) . . ?
C2 N3 Si2 125.5(4) . . ?
C2 N3 Yb1 88.7(3) . . ?
Si2 N3 Yb1 144.7(2) . . ?
C2 N4 C5 122.1(6) . . ?
C2 N4 Yb1 96.6(4) . . ?
C5 N4 Yb1 138.6(4) . . ?
N2 C1 N1 115.8(5) . . ?
N2 C1 C6 120.8(5) . . ?
N1 C1 C6 123.3(5) . . ?
N2 C1 Yb1 53.5(3) . . ?
N1 C1 Yb1 62.4(3) . . ?
C6 C1 Yb1 174.2(4) . . ?
N3 C2 N4 115.5(5) . . ?
N3 C2 C12 123.2(5) . . ?
N4 C2 C12 121.3(6) . . ?
N3 C2 Yb1 62.9(3) . . ?
N4 C2 Yb1 55.1(3) . . ?
C12 C2 Yb1 164.7(5) . . ?
C4 C3 N2 112.6(7) . . ?
C4 C3 H3A 109.1 . . ?
N2 C3 H3A 109.1 . . ?
C4 C3 H3B 109.1 . . ?
N2 C3 H3B 109.1 . . ?
H3A C3 H3B 107.8 . . ?
C5 C4 C3 120.5(9) . . ?
C5 C4 H4A 107.2 . . ?
C3 C4 H4A 107.2 . . ?
C5 C4 H4B 107.2 . . ?
C3 C4 H4B 107.2 . . ?
H4A C4 H4B 106.8 . . ?
C4 C5 N4 110.3(7) . . ?
C4 C5 H5A 109.6 . . ?
N4 C5 H5A 109.6 . . ?
C4 C5 H5B 109.6 . . ?
N4 C5 H5B 109.6 . . ?
H5A C5 H5B 108.1 . . ?
C11 C6 C7 118.9(5) . . ?
C11 C6 C1 120.5(6) . . ?
C7 C6 C1 120.6(6) . . ?
C8 C7 C6 121.0(6) . . ?
C8 C7 H7 119.5 . . ?
C6 C7 H7 119.5 . . ?
C7 C8 C9 119.7(6) . . ?
C7 C8 H8 120.1 . . ?
C9 C8 H8 120.1 . . ?
C10 C9 C8 120.0(6) . . ?
C10 C9 H9 120.0 . . ?
C8 C9 H9 120.0 . . ?
C9 C10 C11 120.4(6) . . ?
C9 C10 H10 119.8 . . ?
C11 C10 H10 119.8 . . ?
C6 C11 C10 119.8(6) . . ?
C6 C11 H11 120.1 . . ?
C10 C11 H11 120.1 . . ?
C13 C12 C17 118.7(7) . . ?
C13 C12 C2 120.8(7) . . ?
C17 C12 C2 120.5(7) . . ?
C12 C13 C14 122.2(10) . . ?
C12 C13 H13 118.9 . . ?
C14 C13 H13 118.9 . . ?
C15 C14 C13 117.9(11) . . ?
C15 C14 H14 121.1 . . ?
C13 C14 H14 121.1 . . ?
C16 C15 C14 122.0(10) . . ?
C16 C15 H15 119.0 . . ?
C14 C15 H15 119.0 . . ?
C15 C16 C17 117.4(10) . . ?
C15 C16 H16 121.3 . . ?
C17 C16 H16 121.3 . . ?
C16 C17 C12 121.7(10) . . ?
C16 C17 H17 119.2 . . ?
C12 C17 H17 119.2 . . ?
Si1 C18 H18A 109.5 . . ?
Si1 C18 H18B 109.5 . . ?
H18A C18 H18B 109.5 . . ?
Si1 C18 H18C 109.5 . . ?
H18A C18 H18C 109.5 . . ?
H18B C18 H18C 109.5 . . ?
Si1 C19 H19A 109.5 . . ?
Si1 C19 H19B 109.5 . . ?
H19A C19 H19B 109.5 . . ?
Si1 C19 H19C 109.5 . . ?
H19A C19 H19C 109.5 . . ?
H19B C19 H19C 109.5 . . ?
Si1 C20 H20A 109.5 . . ?
Si1 C20 H20B 109.5 . . ?
H20A C20 H20B 109.5 . . ?
Si1 C20 H20C 109.5 . . ?
H20A C20 H20C 109.5 . . ?
H20B C20 H20C 109.5 . . ?
Si2 C21 H21A 109.5 . . ?
Si2 C21 H21B 109.5 . . ?
H21A C21 H21B 109.5 . . ?
Si2 C21 H21C 109.5 . . ?
H21A C21 H21C 109.5 . . ?
H21B C21 H21C 109.5 . . ?
Si2 C22 H22A 109.5 . . ?
Si2 C22 H22B 109.5 . . ?
H22A C22 H22B 109.5 . . ?
Si2 C22 H22C 109.5 . . ?
H22A C22 H22C 109.5 . . ?
H22B C22 H22C 109.5 . . ?
Si2 C23 H23A 109.5 . . ?
Si2 C23 H23B 109.5 . . ?
H23A C23 H23B 109.5 . . ?
Si2 C23 H23C 109.5 . . ?
H23A C23 H23C 109.5 . . ?
H23B C23 H23C 109.5 . . ?
O1 C24 C29 120.4(5) . . ?
O1 C24 C25 119.2(5) . . ?
C29 C24 C25 120.4(5) . . ?
C26 C25 C24 117.8(5) . . ?
C26 C25 C30 122.4(5) . . ?
C24 C25 C30 119.8(5) . . ?
C27 C26 C25 122.3(6) . . ?
C27 C26 H26 118.9 . . ?
C25 C26 H26 118.9 . . ?
C26 C27 C28 119.0(5) . . ?
C26 C27 H27 120.5 . . ?
C28 C27 H27 120.5 . . ?
C27 C28 C29 122.2(6) . . ?
C27 C28 H28 118.9 . . ?
C29 C28 H28 118.9 . . ?
C28 C29 C24 118.2(5) . . ?
C28 C29 C33 122.5(5) . . ?
C24 C29 C33 119.2(5) . . ?
C25 C30 C31 110.7(5) . . ?
C25 C30 C32 113.6(5) . . ?
C31 C30 C32 110.3(6) . . ?
C25 C30 H30 107.3 . . ?
C31 C30 H30 107.3 . . ?
C32 C30 H30 107.3 . . ?
C30 C31 H31A 109.5 . . ?
C30 C31 H31B 109.5 . . ?
H31A C31 H31B 109.5 . . ?
C30 C31 H31C 109.5 . . ?
H31A C31 H31C 109.5 . . ?
H31B C31 H31C 109.5 . . ?
C30 C32 H32A 109.5 . . ?
C30 C32 H32B 109.5 . . ?
H32A C32 H32B 109.5 . . ?
C30 C32 H32C 109.5 . . ?
H32A C32 H32C 109.5 . . ?
H32B C32 H32C 109.5 . . ?
C29 C33 C34 111.4(5) . . ?
C29 C33 C35 115.0(5) . . ?
C34 C33 C35 108.5(5) . . ?
C29 C33 H33 107.2 . . ?
C34 C33 H33 107.2 . . ?
C35 C33 H33 107.2 . . ?
C33 C34 H34A 109.5 . . ?
C33 C34 H34B 109.5 . . ?
H34A C34 H34B 109.5 . . ?
C33 C34 H34C 109.5 . . ?
H34A C34 H34C 109.5 . . ?
H34B C34 H34C 109.5 . . ?
C33 C35 H35A 109.5 . . ?
C33 C35 H35B 109.5 . . ?
H35A C35 H35B 109.5 . . ?
C33 C35 H35C 109.5 . . ?
H35A C35 H35C 109.5 . . ?
H35B C35 H35C 109.5 . . ?
O2 C36 C37 115.3(5) . . ?
O2 C36 H36A 108.4 . . ?
C37 C36 H36A 108.4 . . ?
O2 C36 H36B 108.4 . . ?
C37 C36 H36B 108.4 . . ?
H36A C36 H36B 107.5 . . ?
O3 C37 C36 110.6(5) . . ?
O3 C37 H37A 109.5 . . ?
C36 C37 H37A 109.5 . . ?
O3 C37 H37B 109.5 . . ?
C36 C37 H37B 109.5 . . ?
H37A C37 H37B 108.1 . . ?
O2 C38 H38A 109.5 . . ?
O2 C38 H38B 109.5 . . ?
H38A C38 H38B 109.5 . . ?
O2 C38 H38C 109.5 . . ?
H38A C38 H38C 109.5 . . ?
H38B C38 H38C 109.5 . . ?
O3 C39 H39A 109.5 . . ?
O3 C39 H39B 109.5 . . ?
H39A C39 H39B 109.5 . . ?
O3 C39 H39C 109.5 . . ?
H39A C39 H39C 109.5 . . ?
H39B C39 H39C 109.5 . . ?

loop_
_geom_bond_atom_site_label_1
_geom_bond_atom_site_label_2
_geom_bond_distance
_geom_bond_site_symmetry_2
_geom_bond_publ_flag
Yb1 O1 2.075(3) . ?
Yb1 N2 2.283(5) . ?
Yb1 N4 2.296(5) . ?
Yb1 O3 2.396(3) . ?
Yb1 O2 2.421(4) . ?
Yb1 N3 2.477(4) . ?
Yb1 N1 2.485(4) . ?
Yb1 C2 2.782(6) . ?
Yb1 C1 2.805(5) . ?
Si1 N1 1.731(4) . ?
Si1 C19 1.853(6) . ?
Si1 C20 1.864(6) . ?
Si1 C18 1.868(6) . ?
Si2 N3 1.728(4) . ?
Si2 C23 1.865(7) . ?
Si2 C21 1.871(8) . ?
Si2 C22 1.873(7) . ?
O1 C24 1.333(6) . ?
O2 C36 1.378(7) . ?
O2 C38 1.418(7) . ?
O3 C37 1.435(6) . ?
O3 C39 1.437(6) . ?
N1 C1 1.326(7) . ?
N2 C1 1.309(7) . ?
N2 C3 1.459(8) . ?
N3 C2 1.326(7) . ?
N4 C2 1.331(8) . ?
N4 C5 1.468(9) . ?
C1 C6 1.507(7) . ?
C2 C12 1.501(8) . ?
C3 C4 1.448(10) . ?
C3 H3A 0.9800 . ?
C3 H3B 0.9800 . ?
C4 C5 1.439(10) . ?
C4 H4A 0.9800 . ?
C4 H4B 0.9800 . ?
C5 H5A 0.9800 . ?
C5 H5B 0.9800 . ?
C6 C11 1.383(8) . ?
C6 C7 1.385(9) . ?
C7 C8 1.374(8) . ?
C7 H7 0.9400 . ?
C8 C9 1.375(9) . ?
C8 H8 0.9400 . ?
C9 C10 1.372(9) . ?
C9 H9 0.9400 . ?
C10 C11 1.385(8) . ?
C10 H10 0.9400 . ?
C11 H11 0.9400 . ?
C12 C13 1.336(11) . ?
C12 C17 1.386(10) . ?
C13 C14 1.384(12) . ?
C13 H13 0.9400 . ?
C14 C15 1.377(14) . ?
C14 H14 0.9400 . ?
C15 C16 1.374(13) . ?
C15 H15 0.9400 . ?
C16 C17 1.383(11) . ?
C16 H16 0.9400 . ?
C17 H17 0.9400 . ?
C18 H18A 0.9700 . ?
C18 H18B 0.9700 . ?
C18 H18C 0.9700 . ?
C19 H19A 0.9700 . ?
C19 H19B 0.9700 . ?
C19 H19C 0.9700 . ?
C20 H20A 0.9700 . ?
C20 H20B 0.9700 . ?
C20 H20C 0.9700 . ?
C21 H21A 0.9700 . ?
C21 H21B 0.9700 . ?
C21 H21C 0.9700 . ?
C22 H22A 0.9700 . ?
C22 H22B 0.9700 . ?
C22 H22C 0.9700 . ?
C23 H23A 0.9700 . ?
C23 H23B 0.9700 . ?
C23 H23C 0.9700 . ?
C24 C29 1.406(7) . ?
C24 C25 1.433(7) . ?
C25 C26 1.386(8) . ?
C25 C30 1.510(8) . ?
C26 C27 1.379(9) . ?
C26 H26 0.9400 . ?
C27 C28 1.381(9) . ?
C27 H27 0.9400 . ?
C28 C29 1.392(7) . ?
C28 H28 0.9400 . ?
C29 C33 1.502(8) . ?
C30 C31 1.513(8) . ?
C30 C32 1.519(8) . ?
C30 H30 0.9900 . ?
C31 H31A 0.9700 . ?
C31 H31B 0.9700 . ?
C31 H31C 0.9700 . ?
C32 H32A 0.9700 . ?
C32 H32B 0.9700 . ?
C32 H32C 0.9700 . ?
C33 C34 1.521(8) . ?
C33 C35 1.538(8) . ?
C33 H33 0.9900 . ?
C34 H34A 0.9700 . ?
C34 H34B 0.9700 . ?
C34 H34C 0.9700 . ?
C35 H35A 0.9700 . ?
C35 H35B 0.9700 . ?
C35 H35C 0.9700 . ?
C36 C37 1.441(8) . ?
C36 H36A 0.9800 . ?
C36 H36B 0.9800 . ?
C37 H37A 0.9800 . ?
C37 H37B 0.9800 . ?
C38 H38A 0.9700 . ?
C38 H38B 0.9700 . ?
C38 H38C 0.9700 . ?
C39 H39A 0.9700 . ?
C39 H39B 0.9700 . ?
C39 H39C 0.9700 . ?

loop_
_geom_torsion_atom_site_label_1
_geom_torsion_atom_site_label_2
_geom_torsion_atom_site_label_3
_geom_torsion_atom_site_label_4
_geom_torsion
_geom_torsion_site_symmetry_1
_geom_torsion_site_symmetry_2
_geom_torsion_site_symmetry_3
_geom_torsion_site_symmetry_4
_geom_torsion_publ_flag
N2 Yb1 O1 C24 130(3) . . . . ?
N4 Yb1 O1 C24 56(3) . . . . ?
O3 Yb1 O1 C24 -86(3) . . . . ?
O2 Yb1 O1 C24 -90(3) . . . . ?
N3 Yb1 O1 C24 -1(3) . . . . ?
N1 Yb1 O1 C24 -173(3) . . . . ?
C2 Yb1 O1 C24 29(3) . . . . ?
C1 Yb1 O1 C24 158(3) . . . . ?
O1 Yb1 O2 C36 -11.4(6) . . . . ?
N2 Yb1 O2 C36 130.4(5) . . . . ?
N4 Yb1 O2 C36 -156.4(5) . . . . ?
O3 Yb1 O2 C36 -15.5(4) . . . . ?
N3 Yb1 O2 C36 -107.7(5) . . . . ?
N1 Yb1 O2 C36 77.1(5) . . . . ?
C2 Yb1 O2 C36 -134.5(5) . . . . ?
C1 Yb1 O2 C36 104.1(5) . . . . ?
O1 Yb1 O2 C38 -162.7(4) . . . . ?
N2 Yb1 O2 C38 -21.0(5) . . . . ?
N4 Yb1 O2 C38 52.2(5) . . . . ?
O3 Yb1 O2 C38 -166.8(5) . . . . ?
N3 Yb1 O2 C38 101.0(5) . . . . ?
N1 Yb1 O2 C38 -74.2(4) . . . . ?
C2 Yb1 O2 C38 74.1(5) . . . . ?
C1 Yb1 O2 C38 -47.2(4) . . . . ?
O1 Yb1 O3 C37 179.0(4) . . . . ?
N2 Yb1 O3 C37 -70.9(6) . . . . ?
N4 Yb1 O3 C37 82.5(5) . . . . ?
O2 Yb1 O3 C37 -3.0(4) . . . . ?
N3 Yb1 O3 C37 74.6(4) . . . . ?
N1 Yb1 O3 C37 -82.2(4) . . . . ?
C2 Yb1 O3 C37 72.1(4) . . . . ?
C1 Yb1 O3 C37 -78.4(4) . . . . ?
O1 Yb1 O3 C39 5.2(4) . . . . ?
N2 Yb1 O3 C39 115.3(5) . . . . ?
N4 Yb1 O3 C39 -91.3(5) . . . . ?
O2 Yb1 O3 C39 -176.8(4) . . . . ?
N3 Yb1 O3 C39 -99.2(4) . . . . ?
N1 Yb1 O3 C39 104.0(4) . . . . ?
C2 Yb1 O3 C39 -101.7(4) . . . . ?
C1 Yb1 O3 C39 107.9(4) . . . . ?
C19 Si1 N1 C1 161.8(5) . . . . ?
C20 Si1 N1 C1 43.6(6) . . . . ?
C18 Si1 N1 C1 -78.5(6) . . . . ?
C19 Si1 N1 Yb1 -21.1(5) . . . . ?
C20 Si1 N1 Yb1 -139.3(4) . . . . ?
C18 Si1 N1 Yb1 98.6(5) . . . . ?
O1 Yb1 N1 C1 -103.3(4) . . . . ?
N2 Yb1 N1 C1 0.9(4) . . . . ?
N4 Yb1 N1 C1 4.3(5) . . . . ?
O3 Yb1 N1 C1 172.6(4) . . . . ?
O2 Yb1 N1 C1 106.3(4) . . . . ?
N3 Yb1 N1 C1 94.5(5) . . . . ?
C2 Yb1 N1 C1 37.0(5) . . . . ?
O1 Yb1 N1 Si1 79.0(4) . . . . ?
N2 Yb1 N1 Si1 -176.8(6) . . . . ?
N4 Yb1 N1 Si1 -173.3(4) . . . . ?
O3 Yb1 N1 Si1 -5.0(4) . . . . ?
O2 Yb1 N1 Si1 -71.4(4) . . . . ?
N3 Yb1 N1 Si1 -83.2(6) . . . . ?
C2 Yb1 N1 Si1 -140.7(4) . . . . ?
C1 Yb1 N1 Si1 -177.7(7) . . . . ?
O1 Yb1 N2 C1 88.3(6) . . . . ?
N4 Yb1 N2 C1 -178.0(7) . . . . ?
O3 Yb1 N2 C1 -14.6(8) . . . . ?
O2 Yb1 N2 C1 -73.3(6) . . . . ?
N3 Yb1 N2 C1 -152.5(5) . . . . ?
N1 Yb1 N2 C1 -0.9(5) . . . . ?
C2 Yb1 N2 C1 -161.5(6) . . . . ?
O1 Yb1 N2 C3 -84.7(12) . . . . ?
N4 Yb1 N2 C3 9.1(11) . . . . ?
O3 Yb1 N2 C3 172.4(10) . . . . ?
O2 Yb1 N2 C3 113.7(12) . . . . ?
N3 Yb1 N2 C3 34.6(13) . . . . ?
N1 Yb1 N2 C3 -173.8(13) . . . . ?
C2 Yb1 N2 C3 25.6(12) . . . . ?
C1 Yb1 N2 C3 -173.0(16) . . . . ?
C23 Si2 N3 C2 -155.9(5) . . . . ?
C21 Si2 N3 C2 84.6(6) . . . . ?
C22 Si2 N3 C2 -38.8(7) . . . . ?
C23 Si2 N3 Yb1 40.5(5) . . . . ?
C21 Si2 N3 Yb1 -79.0(5) . . . . ?
C22 Si2 N3 Yb1 157.6(5) . . . . ?
O1 Yb1 N3 C2 101.3(4) . . . . ?
N2 Yb1 N3 C2 -19.1(5) . . . . ?
N4 Yb1 N3 C2 10.5(4) . . . . ?
O3 Yb1 N3 C2 -175.2(4) . . . . ?
O2 Yb1 N3 C2 -108.7(4) . . . . ?
N1 Yb1 N3 C2 -96.9(5) . . . . ?
C1 Yb1 N3 C2 -41.1(5) . . . . ?
O1 Yb1 N3 Si2 -92.0(4) . . . . ?
N2 Yb1 N3 Si2 147.6(5) . . . . ?
N4 Yb1 N3 Si2 177.2(5) . . . . ?
O3 Yb1 N3 Si2 -8.5(4) . . . . ?
O2 Yb1 N3 Si2 58.0(4) . . . . ?
N1 Yb1 N3 Si2 69.8(6) . . . . ?
C2 Yb1 N3 Si2 166.7(7) . . . . ?
C1 Yb1 N3 Si2 125.6(4) . . . . ?
O1 Yb1 N4 C2 -111.8(5) . . . . ?
N2 Yb1 N4 C2 143.5(6) . . . . ?
O3 Yb1 N4 C2 -20.1(7) . . . . ?
O2 Yb1 N4 C2 51.7(5) . . . . ?
N3 Yb1 N4 C2 -10.6(4) . . . . ?
N1 Yb1 N4 C2 140.4(4) . . . . ?
C1 Yb1 N4 C2 142.5(5) . . . . ?
O1 Yb1 N4 C5 88.2(9) . . . . ?
N2 Yb1 N4 C5 -16.5(9) . . . . ?
O3 Yb1 N4 C5 180.0(7) . . . . ?
O2 Yb1 N4 C5 -108.2(9) . . . . ?
N3 Yb1 N4 C5 -170.5(10) . . . . ?
N1 Yb1 N4 C5 -19.5(10) . . . . ?
C2 Yb1 N4 C5 -160.0(12) . . . . ?
C1 Yb1 N4 C5 -17.4(9) . . . . ?
C3 N2 C1 N1 176.3(8) . . . . ?
Yb1 N2 C1 N1 1.5(8) . . . . ?
C3 N2 C1 C6 -3.7(13) . . . . ?
Yb1 N2 C1 C6 -178.5(5) . . . . ?
C3 N2 C1 Yb1 174.8(12) . . . . ?
Si1 N1 C1 N2 177.0(6) . . . . ?
Yb1 N1 C1 N2 -1.4(7) . . . . ?
Si1 N1 C1 C6 -3.1(9) . . . . ?
Yb1 N1 C1 C6 178.6(6) . . . . ?
Si1 N1 C1 Yb1 178.3(5) . . . . ?
O1 Yb1 C1 N2 -99.3(6) . . . . ?
N4 Yb1 C1 N2 1.9(6) . . . . ?
O3 Yb1 C1 N2 170.3(6) . . . . ?
O2 Yb1 C1 N2 107.8(6) . . . . ?
N3 Yb1 C1 N2 43.2(7) . . . . ?
N1 Yb1 C1 N2 178.5(8) . . . . ?
C2 Yb1 C1 N2 21.7(7) . . . . ?
O1 Yb1 C1 N1 82.3(4) . . . . ?
N2 Yb1 C1 N1 -178.5(8) . . . . ?
N4 Yb1 C1 N1 -176.5(4) . . . . ?
O3 Yb1 C1 N1 -8.2(4) . . . . ?
O2 Yb1 C1 N1 -70.7(4) . . . . ?
N3 Yb1 C1 N1 -135.3(3) . . . . ?
C2 Yb1 C1 N1 -156.8(3) . . . . ?
O1 Yb1 C1 C6 -86(5) . . . . ?
N2 Yb1 C1 C6 13(5) . . . . ?
N4 Yb1 C1 C6 15(5) . . . . ?
O3 Yb1 C1 C6 -177(5) . . . . ?
O2 Yb1 C1 C6 121(5) . . . . ?
N3 Yb1 C1 C6 56(5) . . . . ?
N1 Yb1 C1 C6 -168(5) . . . . ?
C2 Yb1 C1 C6 35(5) . . . . ?
Si2 N3 C2 N4 172.6(5) . . . . ?
Yb1 N3 C2 N4 -16.8(6) . . . . ?
Si2 N3 C2 C12 -6.9(9) . . . . ?
Yb1 N3 C2 C12 163.7(6) . . . . ?
Si2 N3 C2 Yb1 -170.6(5) . . . . ?
C5 N4 C2 N3 -177.2(7) . . . . ?
Yb1 N4 C2 N3 18.3(7) . . . . ?
C5 N4 C2 C12 2.3(12) . . . . ?
Yb1 N4 C2 C12 -162.2(6) . . . . ?
C5 N4 C2 Yb1 164.5(9) . . . . ?
O1 Yb1 C2 N3 -86.9(4) . . . . ?
N2 Yb1 C2 N3 163.9(4) . . . . ?
N4 Yb1 C2 N3 -161.4(7) . . . . ?
O3 Yb1 C2 N3 5.3(4) . . . . ?
O2 Yb1 C2 N3 67.7(4) . . . . ?
N1 Yb1 C2 N3 134.6(3) . . . . ?
C1 Yb1 C2 N3 154.1(3) . . . . ?
O1 Yb1 C2 N4 74.5(5) . . . . ?
N2 Yb1 C2 N4 -34.7(5) . . . . ?
O3 Yb1 C2 N4 166.7(4) . . . . ?
O2 Yb1 C2 N4 -130.9(5) . . . . ?
N3 Yb1 C2 N4 161.4(7) . . . . ?
N1 Yb1 C2 N4 -64.0(6) . . . . ?
C1 Yb1 C2 N4 -44.5(5) . . . . ?
O1 Yb1 C2 C12 155.9(18) . . . . ?
N2 Yb1 C2 C12 46.7(18) . . . . ?
N4 Yb1 C2 C12 81.4(18) . . . . ?
O3 Yb1 C2 C12 -111.9(18) . . . . ?
O2 Yb1 C2 C12 -49.5(18) . . . . ?
N3 Yb1 C2 C12 -117(2) . . . . ?
N1 Yb1 C2 C12 17(2) . . . . ?
C1 Yb1 C2 C12 36.9(19) . . . . ?
C1 N2 C3 C4 160.1(10) . . . . ?
Yb1 N2 C3 C4 -28.0(18) . . . . ?
N2 C3 C4 C5 53.9(16) . . . . ?
C3 C4 C5 N4 -59.1(14) . . . . ?
C2 N4 C5 C4 -114.8(10) . . . . ?
Yb1 N4 C5 C4 41.5(13) . . . . ?
N2 C1 C6 C11 -100.7(9) . . . . ?
N1 C1 C6 C11 79.3(8) . . . . ?
Yb1 C1 C6 C11 -113(5) . . . . ?
N2 C1 C6 C7 77.3(9) . . . . ?
N1 C1 C6 C7 -102.7(8) . . . . ?
Yb1 C1 C6 C7 65(5) . . . . ?
C11 C6 C7 C8 -3.3(9) . . . . ?
C1 C6 C7 C8 178.7(6) . . . . ?
C6 C7 C8 C9 1.9(10) . . . . ?
C7 C8 C9 C10 0.3(10) . . . . ?
C8 C9 C10 C11 -1.2(10) . . . . ?
C7 C6 C11 C10 2.4(8) . . . . ?
C1 C6 C11 C10 -179.6(5) . . . . ?
C9 C10 C11 C6 -0.2(9) . . . . ?
N3 C2 C12 C13 -76.2(9) . . . . ?
N4 C2 C12 C13 104.4(9) . . . . ?
Yb1 C2 C12 C13 33(2) . . . . ?
N3 C2 C12 C17 104.8(8) . . . . ?
N4 C2 C12 C17 -74.6(9) . . . . ?
Yb1 C2 C12 C17 -146.2(16) . . . . ?
C17 C12 C13 C14 -2.7(13) . . . . ?
C2 C12 C13 C14 178.3(9) . . . . ?
C12 C13 C14 C15 -0.7(17) . . . . ?
C13 C14 C15 C16 3.4(19) . . . . ?
C14 C15 C16 C17 -2.5(18) . . . . ?
C15 C16 C17 C12 -1.1(13) . . . . ?
C13 C12 C17 C16 3.7(11) . . . . ?
C2 C12 C17 C16 -177.3(7) . . . . ?
Yb1 O1 C24 C29 177(3) . . . . ?
Yb1 O1 C24 C25 -2(4) . . . . ?
O1 C24 C25 C26 -178.6(5) . . . . ?
C29 C24 C25 C26 2.7(7) . . . . ?
O1 C24 C25 C30 -0.4(7) . . . . ?
C29 C24 C25 C30 -179.1(5) . . . . ?
C24 C25 C26 C27 -1.8(8) . . . . ?
C30 C25 C26 C27 -180.0(5) . . . . ?
C25 C26 C27 C28 0.9(9) . . . . ?
C26 C27 C28 C29 -0.7(9) . . . . ?
C27 C28 C29 C24 1.6(8) . . . . ?
C27 C28 C29 C33 178.2(5) . . . . ?
O1 C24 C29 C28 178.7(5) . . . . ?
C25 C24 C29 C28 -2.5(8) . . . . ?
O1 C24 C29 C33 2.0(7) . . . . ?
C25 C24 C29 C33 -179.3(5) . . . . ?
C26 C25 C30 C31 89.6(6) . . . . ?
C24 C25 C30 C31 -88.5(6) . . . . ?
C26 C25 C30 C32 -35.2(8) . . . . ?
C24 C25 C30 C32 146.7(6) . . . . ?
C28 C29 C33 C34 -103.3(6) . . . . ?
C24 C29 C33 C34 73.3(6) . . . . ?
C28 C29 C33 C35 20.6(8) . . . . ?
C24 C29 C33 C35 -162.8(5) . . . . ?
C38 O2 C36 C37 -175.0(6) . . . . ?
Yb1 O2 C36 C37 32.3(8) . . . . ?
C39 O3 C37 C36 -166.0(5) . . . . ?
Yb1 O3 C37 C36 19.4(7) . . . . ?
O2 C36 C37 O3 -32.7(8) . . . . ?
